data_7212082
loop_
_publ_author_name
'Wen, Gui-Lin'
'Wang, Yao-Yu'
'Zhang, Wei-Hong'
'Ren, Chen'
'Liu, Rui-Ting'
'Shi, Qi-Zhen'

_publ_section_title
;
 Self-assembled coordination polymers of V-shaped bis(pyridyl)thiadiazole
 dependent upon the spacer length and flexibility of aliphatic
 dicarboxylate ligands
;
_journal_issue 4
_journal_name_full CrystEngComm
_journal_page_first 1238
_journal_paper_doi 10.1039/b919381m
_journal_volume 12
_journal_year 2010
_chemical_formula_moiety 'C15 H12 Cd N4 O5 S'
_chemical_formula_sum 'C15 H12 Cd N4 O5 S'
_chemical_formula_weight 472.75
_chemical_name_systematic
;
?
;
_space_group_IT_number 33
_symmetry_cell_setting orthorhombic
_symmetry_space_group_name_Hall 'P 2c -2n'
_symmetry_space_group_name_H-M 'P n a 21'
_atom_sites_solution_hydrogens geom
_atom_sites_solution_primary direct
_atom_sites_solution_secondary difmap
_audit_creation_method SHELXL-97
_cell_angle_alpha 90.00
_cell_angle_beta 90.00
_cell_angle_gamma 90.00
_cell_formula_units_Z 4
_cell_length_a 29.719(5)
_cell_length_b 7.4493(13)
_cell_length_c 7.5474(13)
_cell_measurement_temperature 291(2)
_cell_volume 1670.9(5)
_computing_cell_refinement 'Bruker SMART'
_computing_data_collection 'Bruker SMART'
_computing_data_reduction 'Bruker SAINT'
_computing_molecular_graphics 'Bruker SHELXTL'
_computing_publication_material 'Bruker SHELXTL'
_computing_structure_refinement 'SHELXL-97 (Sheldrick, 1997)'
_computing_structure_solution 'SHELXS-97 (Sheldrick, 1990)'
_diffrn_ambient_temperature 291(2)
_diffrn_measured_fraction_theta_full 0.967
_diffrn_measured_fraction_theta_max 0.967
_diffrn_measurement_device_type 'CCD area detector'
_diffrn_measurement_method 'phi and omega scans'
_diffrn_radiation_monochromator graphite
_diffrn_radiation_source 'fine-focus sealed tube'
_diffrn_radiation_type MoK\a
_diffrn_radiation_wavelength 0.71073
_diffrn_reflns_av_R_equivalents 0.0350
_diffrn_reflns_av_sigmaI/netI 0.0385
_diffrn_reflns_limit_h_max 34
_diffrn_reflns_limit_h_min -35
_diffrn_reflns_limit_k_max 8
_diffrn_reflns_limit_k_min -9
_diffrn_reflns_limit_l_max 9
_diffrn_reflns_limit_l_min -8
_diffrn_reflns_number 7887
_diffrn_reflns_theta_full 25.50
_diffrn_reflns_theta_max 25.50
_diffrn_reflns_theta_min 2.74
_exptl_absorpt_coefficient_mu 1.468
_exptl_absorpt_correction_T_max 0.7688
_exptl_absorpt_correction_T_min 0.6230
_exptl_absorpt_correction_type multi-scan
_exptl_absorpt_process_details sadabs
_exptl_crystal_colour yellow
_exptl_crystal_density_diffrn 1.879
_exptl_crystal_density_method 'not measured'
_exptl_crystal_description block
_exptl_crystal_F_000 936
_exptl_crystal_size_max 0.36
_exptl_crystal_size_mid 0.24
_exptl_crystal_size_min 0.19
_refine_diff_density_max 1.204
_refine_diff_density_min -0.676
_refine_diff_density_rms 0.122
_refine_ls_abs_structure_details 'Flack H D (1983), Acta Cryst. A39, 876-881'
_refine_ls_abs_structure_Flack 0.00(2)
_refine_ls_extinction_method none
_refine_ls_goodness_of_fit_ref 1.070
_refine_ls_hydrogen_treatment constr
_refine_ls_matrix_type full
_refine_ls_number_parameters 205
_refine_ls_number_reflns 2627
_refine_ls_number_restraints 298
_refine_ls_restrained_S_all 1.037
_refine_ls_R_factor_all 0.0531
_refine_ls_R_factor_gt 0.0431
_refine_ls_shift/su_max 0.002
_refine_ls_shift/su_mean 0.000
_refine_ls_structure_factor_coef Fsqd
_refine_ls_weighting_details 'calc w=1/[\s^2^(Fo^2^)+(0.0820P)^2^+0.9770P] where P=(Fo^2^+2Fc^2^)/3'
_refine_ls_weighting_scheme calc
_refine_ls_wR_factor_gt 0.1179
_refine_ls_wR_factor_ref 0.1260
_reflns_number_gt 2134
_reflns_number_total 2627
_reflns_threshold_expression >2sigma(I)
_cod_data_source_file b919381m.txt
_cod_data_source_block c
_cod_depositor_comments
;
The following automatic conversions were performed:

'_symmetry_cell_setting' value 'Orthorhombic' changed to
'orthorhombic' according to
/home/saulius/struct/CIF-dictionaries/cif_core.dic dictionary named
'cif_core.dic' version 2.4.2 from 2011-04-26.

Automatic conversion script
Id: cif_fix_values 1891 2012-01-12 08:04:46Z andrius 
;
_cod_original_sg_symbol_H-M Pna2(1)
_cod_database_code 7212082

loop_
_symmetry_equiv_pos_as_xyz
'x, y, z'
'-x, -y, z+1/2'
'x+1/2, -y+1/2, z'
'-x+1/2, y+1/2, z+1/2'

loop_
_atom_site_label
_atom_site_type_symbol
_atom_site_fract_x
_atom_site_fract_y
_atom_site_fract_z
_atom_site_U_iso_or_equiv
_atom_site_adp_type
_atom_site_occupancy
_atom_site_symmetry_multiplicity
_atom_site_calc_flag
_atom_site_refinement_flags
Cd1 Cd 0.722102(13) -0.12915(5) 0.5063(3) 0.03337(18) Uani 1 1 d .
S1 S 0.56053(5) 0.6895(2) 0.5083(7) 0.0492(4) Uani 1 1 d .
O1 O 0.7620(3) 0.0342(12) 0.3106(11) 0.054(2) Uani 1 1 d .
O2 O 0.8148(3) 0.2390(10) 0.2429(12) 0.044(2) Uani 1 1 d .
O3 O 0.7612(3) 0.0481(11) 0.7045(10) 0.0411(18) Uani 1 1 d U
O4 O 0.8130(3) 0.2367(10) 0.7818(11) 0.0403(18) Uani 1 1 d U
O5 O 0.77902(13) -0.3448(6) 0.503(3) 0.0442(11) Uani 1 1 d .
H2W H 0.7817 -0.3924 0.4016 0.066 Uiso 1 1 d R
H1W H 0.7696 -0.4185 0.5780 0.066 Uiso 1 1 d R
N2 N 0.5320(3) 0.4549(10) 0.2726(12) 0.0589(18) Uani 1 1 d U
N3 N 0.4989(3) 0.5852(11) 0.2780(14) 0.0596(18) Uani 1 1 d U
C6 C 0.5660(3) 0.4879(11) 0.3726(13) 0.0480(17) Uani 1 1 d U
C7 C 0.5090(3) 0.7147(11) 0.3859(13) 0.0484(18) Uani 1 1 d U
C13 C 0.7974(5) 0.1307(13) 0.673(2) 0.035(2) Uani 1 1 d U
C14 C 0.82417(18) 0.0799(8) 0.512(2) 0.0336(12) Uani 1 1 d U
H14A H 0.8318 -0.0466 0.5180 0.040 Uiso 1 1 calc R
H14B H 0.8520 0.1478 0.5104 0.040 Uiso 1 1 calc R
C15 C 0.7978(4) 0.1166(12) 0.338(2) 0.029(2) Uani 1 1 d U
N1 N 0.66643(10) 0.0967(4) 0.4637(6) 0.0484(18) Uani 1 1 d GU
C1 C 0.66932(10) 0.2622(4) 0.5479(6) 0.0453(19) Uani 1 1 d GU
H1 H 0.6918 0.2828 0.6312 0.054 Uiso 1 1 calc R
C2 C 0.63862(8) 0.3969(3) 0.5076(6) 0.0480(14) Uani 1 1 d GU
H2 H 0.6406 0.5077 0.5640 0.058 Uiso 1 1 calc R
C3 C 0.60503(9) 0.3661(3) 0.3831(5) 0.0484(17) Uani 1 1 d GU
C4 C 0.60214(12) 0.2006(4) 0.2989(6) 0.0558(19) Uani 1 1 d GU
H4 H 0.5797 0.1800 0.2156 0.067 Uiso 1 1 calc R
C5 C 0.63284(11) 0.0658(4) 0.3392(6) 0.055(2) Uani 1 1 d GU
H5 H 0.6309 -0.0449 0.2828 0.066 Uiso 1 1 calc R
N5 N 0.41812(11) 1.1454(4) 0.4844(8) 0.0573(16) Uani 1 1 d GU
C8 C 0.47771(9) 0.8652(4) 0.4200(6) 0.0422(16) Uani 1 1 d GU
C9 C 0.46160(11) 1.1523(4) 0.5520(8) 0.052(2) Uani 1 1 d GU
H9 H 0.4708 1.2507 0.6187 0.062 Uiso 1 1 calc R
C10 C 0.49139(10) 1.0122(3) 0.5198(7) 0.0436(14) Uani 1 1 d GU
H10 H 0.5205 1.0169 0.5650 0.052 Uiso 1 1 calc R
C11 C 0.43423(10) 0.8582(5) 0.3524(7) 0.0511(19) Uani 1 1 d GU
H11 H 0.4251 0.7599 0.2857 0.061 Uiso 1 1 calc R
C12 C 0.40444(10) 0.9983(5) 0.3846(8) 0.061(2) Uani 1 1 d GU
H12 H 0.3754 0.9937 0.3394 0.073 Uiso 1 1 calc R

loop_
_atom_site_aniso_label
_atom_site_aniso_U_11
_atom_site_aniso_U_22
_atom_site_aniso_U_33
_atom_site_aniso_U_23
_atom_site_aniso_U_13
_atom_site_aniso_U_12
Cd1 0.0340(3) 0.0298(2) 0.0363(3) -0.0001(5) 0.0012(5) -0.00135(15)
S1 0.0404(8) 0.0363(8) 0.0710(13) 0.009(2) 0.001(2) 0.0046(6)
O1 0.074(5) 0.057(5) 0.032(5) 0.012(4) -0.002(5) -0.032(5)
O2 0.041(4) 0.045(5) 0.045(5) 0.017(4) -0.011(4) -0.012(3)
O3 0.036(3) 0.054(4) 0.034(4) -0.012(3) 0.014(3) -0.007(3)
O4 0.043(4) 0.042(4) 0.035(4) -0.005(3) -0.003(4) -0.006(3)
O5 0.047(2) 0.045(2) 0.041(3) 0.015(6) -0.002(6) 0.0017(17)
N2 0.056(3) 0.055(4) 0.066(4) -0.011(3) -0.011(3) 0.015(3)
N3 0.062(4) 0.051(3) 0.067(4) -0.008(3) -0.011(3) 0.015(3)
C6 0.050(4) 0.045(3) 0.049(4) -0.001(3) -0.004(3) 0.000(3)
C7 0.052(4) 0.039(3) 0.054(4) -0.001(3) -0.002(4) 0.002(3)
C13 0.037(4) 0.037(4) 0.031(3) -0.003(3) 0.001(4) 0.002(3)
C14 0.029(2) 0.037(3) 0.035(3) -0.006(4) 0.002(4) 0.001(2)
C15 0.028(4) 0.026(4) 0.033(4) -0.006(3) 0.008(4) 0.001(3)
N1 0.037(3) 0.042(3) 0.066(5) -0.001(3) -0.010(3) 0.002(2)
C1 0.046(3) 0.033(3) 0.057(5) 0.009(3) -0.014(3) 0.006(2)
C2 0.045(3) 0.035(3) 0.064(4) 0.003(4) -0.004(5) -0.002(2)
C3 0.050(3) 0.039(3) 0.056(4) 0.002(3) -0.007(3) -0.001(3)
C4 0.053(4) 0.054(4) 0.060(4) -0.007(3) -0.009(4) 0.007(3)
C5 0.052(4) 0.050(4) 0.063(5) -0.004(3) -0.011(4) 0.005(3)
N5 0.056(3) 0.059(3) 0.057(4) -0.001(3) 0.008(4) 0.021(2)
C8 0.046(3) 0.040(3) 0.041(4) 0.001(3) 0.003(3) -0.001(3)
C9 0.059(3) 0.046(3) 0.050(5) 0.001(3) 0.023(3) 0.008(3)
C10 0.049(3) 0.041(3) 0.040(3) 0.004(4) 0.008(4) 0.003(2)
C11 0.047(4) 0.056(4) 0.051(4) -0.007(3) -0.003(3) 0.008(3)
C12 0.062(4) 0.061(4) 0.060(4) 0.001(4) -0.002(4) 0.016(3)

loop_
_atom_type_symbol
_atom_type_description
_atom_type_scat_dispersion_real
_atom_type_scat_dispersion_imag
_atom_type_scat_source
C C 0.0033 0.0016 'International Tables Vol C Tables 4.2.6.8 and 6.1.1.4'
H H 0.0000 0.0000 'International Tables Vol C Tables 4.2.6.8 and 6.1.1.4'
N N 0.0061 0.0033 'International Tables Vol C Tables 4.2.6.8 and 6.1.1.4'
O O 0.0106 0.0060 'International Tables Vol C Tables 4.2.6.8 and 6.1.1.4'
S S 0.1246 0.1234 'International Tables Vol C Tables 4.2.6.8 and 6.1.1.4'
Cd Cd -0.8075 1.2024 'International Tables Vol C Tables 4.2.6.8 and 6.1.1.4'

loop_
_geom_angle_atom_site_label_1
_geom_angle_atom_site_label_2
_geom_angle_atom_site_label_3
_geom_angle
_geom_angle_site_symmetry_1
_geom_angle_site_symmetry_3
O4 Cd1 O1 89.4(3) 4_644 .
O4 Cd1 O3 170.2(3) 4_644 .
O1 Cd1 O3 81.45(16) . .
O4 Cd1 O2 100.04(16) 4_644 4_645
O1 Cd1 O2 170.1(3) . 4_645
O3 Cd1 O2 88.9(3) . 4_645
O4 Cd1 O5 91.4(4) 4_644 .
O1 Cd1 O5 89.1(4) . .
O3 Cd1 O5 92.0(4) . .
O2 Cd1 O5 93.4(4) 4_645 .
O4 Cd1 N1 83.6(2) 4_644 .
O1 Cd1 N1 84.0(3) . .
O3 Cd1 N1 91.9(2) . .
O2 Cd1 N1 94.3(2) 4_645 .
O5 Cd1 N1 171.5(5) . .
C7 S1 C6 82.7(4) . .
C15 O1 Cd1 127.3(9) . .
C15 O2 Cd1 123.6(8) . 4_654
C13 O3 Cd1 125.9(8) . .
C13 O4 Cd1 128.2(8) . 4_655
Cd1 O5 H2W 111.3 . .
Cd1 O5 H1W 101.8 . .
H2W O5 H1W 111.5 . .
C6 N2 N3 114.0(8) . .
C7 N3 N2 112.2(9) . .
N2 C6 C3 122.2(7) . .
N2 C6 S1 114.7(6) . .
C3 C6 S1 123.1(6) . .
N3 C7 C8 121.9(8) . .
N3 C7 S1 116.2(7) . .
C8 C7 S1 121.7(6) . .
O4 C13 O3 120.7(13) . .
O4 C13 C14 120.2(11) . .
O3 C13 C14 118.6(10) . .
C13 C14 C15 112.0(5) . .
C13 C14 H14A 109.2 . .
C15 C14 H14A 109.2 . .
C13 C14 H14B 109.2 . .
C15 C14 H14B 109.2 . .
H14A C14 H14B 107.9 . .
O1 C15 O2 126.9(13) . .
O1 C15 C14 119.1(10) . .
O2 C15 C14 113.9(10) . .
C1 N1 C5 120.0 . .
C1 N1 Cd1 121.47(13) . .
C5 N1 Cd1 118.26(13) . .
C2 C1 N1 120.0 . .
C2 C1 H1 120.0 . .
N1 C1 H1 120.0 . .
C1 C2 C3 120.0 . .
C1 C2 H2 120.0 . .
C3 C2 H2 120.0 . .
C4 C3 C2 120.0 . .
C4 C3 C6 118.2(4) . .
C2 C3 C6 120.0(4) . .
C5 C4 C3 120.0 . .
C5 C4 H4 120.0 . .
C3 C4 H4 120.0 . .
C4 C5 N1 120.0 . .
C4 C5 H5 120.0 . .
N1 C5 H5 120.0 . .
C9 N5 C12 120.0 . .
C11 C8 C10 120.0 . .
C11 C8 C7 119.5(4) . .
C10 C8 C7 120.5(4) . .
C10 C9 N5 120.0 . .
C10 C9 H9 120.0 . .
N5 C9 H9 120.0 . .
C9 C10 C8 120.0 . .
C9 C10 H10 120.0 . .
C8 C10 H10 120.0 . .
C12 C11 C8 120.0 . .
C12 C11 H11 120.0 . .
C8 C11 H11 120.0 . .
C11 C12 N5 120.0 . .
C11 C12 H12 120.0 . .
N5 C12 H12 120.0 . .

loop_
_geom_bond_atom_site_label_1
_geom_bond_atom_site_label_2
_geom_bond_distance
_geom_bond_site_symmetry_2
Cd1 O4 2.227(8) 4_644
Cd1 O1 2.251(8) .
Cd1 O3 2.309(8) .
Cd1 O2 2.315(8) 4_645
Cd1 O5 2.333(4) .
Cd1 N1 2.381(2) .
S1 C7 1.798(10) .
S1 C6 1.825(10) .
O1 C15 1.247(15) .
O2 C15 1.267(14) .
O2 Cd1 2.315(8) 4_654
O3 C13 1.263(16) .
O4 C13 1.228(16) .
O4 Cd1 2.227(8) 4_655
O5 H2W 0.8500 .
O5 H1W 0.8342 .
N2 C6 1.285(11) .
N2 N3 1.381(11) .
N3 C7 1.298(12) .
C6 C3 1.475(9) .
C7 C8 1.479(9) .
C13 C14 1.50(2) .
C14 C15 1.55(2) .
C14 H14A 0.9700 .
C14 H14B 0.9700 .
N1 C1 1.3900 .
N1 C5 1.3900 .
C1 C2 1.3900 .
C1 H1 0.9300 .
C2 C3 1.3900 .
C2 H2 0.9300 .
C3 C4 1.3900 .
C4 C5 1.3900 .
C4 H4 0.9300 .
C5 H5 0.9300 .
N5 C9 1.3900 .
N5 C12 1.3900 .
C8 C11 1.3900 .
C8 C10 1.3900 .
C9 C10 1.3900 .
C9 H9 0.9300 .
C10 H10 0.9300 .
C11 C12 1.3900 .
C11 H11 0.9300 .
C12 H12 0.9300 .

loop_
_geom_hbond_atom_site_label_D
_geom_hbond_atom_site_label_H
_geom_hbond_atom_site_label_A
_geom_hbond_distance_DH
_geom_hbond_distance_HA
_geom_hbond_distance_DA
_geom_hbond_angle_DHA
_geom_hbond_site_symmetry_A
O5 H2W O3 0.85 2.01 2.674(19) 134.7 4_644
O5 H1W O1 0.83 2.02 2.770(19) 148.8 4_645

loop_
_geom_torsion_atom_site_label_1
_geom_torsion_atom_site_label_2
_geom_torsion_atom_site_label_3
_geom_torsion_atom_site_label_4
_geom_torsion
_geom_torsion_site_symmetry_1
O4 Cd1 O1 C15 -161.5(11) 4_644
O3 Cd1 O1 C15 22.0(9) .
O2 Cd1 O1 C15 35(3) 4_645
O5 Cd1 O1 C15 -70.2(11) .
N1 Cd1 O1 C15 114.8(11) .
O4 Cd1 O3 C13 -42(2) 4_644
O1 Cd1 O3 C13 -21.0(9) .
O2 Cd1 O3 C13 161.1(10) 4_645
O5 Cd1 O3 C13 67.8(10) .
N1 Cd1 O3 C13 -104.6(10) .
C6 N2 N3 C7 -0.7(13) .
N3 N2 C6 C3 -179.1(8) .
N3 N2 C6 S1 4.1(11) .
C7 S1 C6 N2 -4.6(8) .
C7 S1 C6 C3 178.7(7) .
N2 N3 C7 C8 -177.1(7) .
N2 N3 C7 S1 -3.1(12) .
C6 S1 C7 N3 4.3(9) .
C6 S1 C7 C8 178.2(7) .
Cd1 O4 C13 O3 -18.8(18) 4_655
Cd1 O4 C13 C14 168.9(7) 4_655
Cd1 O3 C13 O4 172.2(8) .
Cd1 O3 C13 C14 -15.4(17) .
O4 C13 C14 C15 -124.4(12) .
O3 C13 C14 C15 63.2(13) .
Cd1 O1 C15 O2 -162.9(10) .
Cd1 O1 C15 C14 12.6(16) .
Cd1 O2 C15 O1 8.7(19) 4_654
Cd1 O2 C15 C14 -167.0(6) 4_654
C13 C14 C15 O1 -62.5(11) .
C13 C14 C15 O2 113.5(11) .
O4 Cd1 N1 C1 -169.4(3) 4_644
O1 Cd1 N1 C1 -79.3(3) .
O3 Cd1 N1 C1 1.9(3) .
O2 Cd1 N1 C1 90.9(3) 4_645
O5 Cd1 N1 C1 -115.3(13) .
O4 Cd1 N1 C5 4.7(3) 4_644
O1 Cd1 N1 C5 94.8(3) .
O3 Cd1 N1 C5 176.0(3) .
O2 Cd1 N1 C5 -94.9(3) 4_645
O5 Cd1 N1 C5 58.8(13) .
C5 N1 C1 C2 0.0 .
Cd1 N1 C1 C2 174.01(16) .
N1 C1 C2 C3 0.0 .
C1 C2 C3 C4 0.0 .
C1 C2 C3 C6 164.4(4) .
N2 C6 C3 C4 -8.1(10) .
S1 C6 C3 C4 168.4(4) .
N2 C6 C3 C2 -172.8(7) .
S1 C6 C3 C2 3.7(8) .
C2 C3 C4 C5 0.0 .
C6 C3 C4 C5 -164.6(4) .
C3 C4 C5 N1 0.0 .
C1 N1 C5 C4 0.0 .
Cd1 N1 C5 C4 -174.20(15) .
N3 C7 C8 C11 8.0(11) .
S1 C7 C8 C11 -165.7(4) .
N3 C7 C8 C10 -172.5(8) .
S1 C7 C8 C10 13.9(8) .
C12 N5 C9 C10 0.0 .
N5 C9 C10 C8 0.0 .
C11 C8 C10 C9 0.0 .
C7 C8 C10 C9 -179.6(4) .
C10 C8 C11 C12 0.0 .
C7 C8 C11 C12 179.6(4) .
C8 C11 C12 N5 0.0 .
C9 N5 C12 C11 0.0 .
